data_7048689
loop_
_publ_author_name
'Itabashi, Takayuki'
'Mori, Okki'
'Arashiba, Kazuya'
'Eizawa, Aya'
'Nakajima, Kazunari'
'Nishibayashi, Yoshiaki'

_publ_section_title
;
 Effect of substituents on molybdenum triiodide complexes bearing PNP-type
 pincer ligands toward catalytic nitrogen fixation
;
_journal_name_full 'Dalton Transactions'
_journal_paper_doi 10.1039/C8DT04975K
_journal_year 2019
_chemical_absolute_configuration 'CHOOSE rm ad rmad syn or unk'
_chemical_formula_moiety 'C37 H59 Fe I Mo N2 O P2'
_chemical_formula_sum 'C37 H59 Fe I Mo N2 O P2'
_chemical_formula_weight 888.52
_space_group_crystal_system monoclinic
_space_group_IT_number 9
_space_group_name_Hall 'C -2yc'
_space_group_name_H-M_alt 'C 1 c 1'
_symmetry_space_group_name_Hall 'C -2yc'
_symmetry_space_group_name_H-M 'C 1 c 1'
_atom_sites_solution_hydrogens geom
_atom_sites_solution_primary direct
_atom_sites_solution_secondary difmap
_audit_update_record
;
2018-12-05 deposited with the CCDC.
2019-01-21 downloaded from the CCDC.
;
_cell_angle_alpha 90.0000
_cell_angle_beta 120.601(9)
_cell_angle_gamma 90.0000
_cell_formula_units_Z 4
_cell_length_a 21.9017(10)
_cell_length_b 15.3078(8)
_cell_length_c 13.8750(6)
_cell_measurement_reflns_used 15817
_cell_measurement_temperature 173
_cell_measurement_theta_max 27.50
_cell_measurement_theta_min 1.72
_cell_volume 4004.0(5)
_computing_cell_refinement 'RAPID AUTO'
_computing_data_collection 'RAPID AUTO (Rigaku, ????)'
_computing_data_reduction 'RAPID AUTO'
_computing_molecular_graphics 'CrystalStructure 4.2'
_computing_publication_material 'CrystalStructure 4.2 (Rigaku, 2017)'
_computing_structure_refinement 'SHELXL Version 2016/6 (Sheldrick, 2008)'
_computing_structure_solution 'SHELXS Version 2013/1 (Sheldrick, 2008)'
_diffrn_ambient_temperature 173
_diffrn_detector_area_resol_mean 10.000
_diffrn_measured_fraction_theta_full 0.993
_diffrn_measured_fraction_theta_max 0.984
_diffrn_measurement_device_type 'Rigaku R-AXIS RAPID'
_diffrn_measurement_method \w
_diffrn_radiation_type 'Mo K\a'
_diffrn_radiation_wavelength 0.71075
_diffrn_reflns_av_R_equivalents 0.0380
_diffrn_reflns_Laue_measured_fraction_full 0.993
_diffrn_reflns_Laue_measured_fraction_max 0.984
_diffrn_reflns_limit_h_max 28
_diffrn_reflns_limit_h_min -28
_diffrn_reflns_limit_k_max 19
_diffrn_reflns_limit_k_min -19
_diffrn_reflns_limit_l_max 17
_diffrn_reflns_limit_l_min -17
_diffrn_reflns_number 17366
_diffrn_reflns_point_group_measured_fraction_full 0.941
_diffrn_reflns_point_group_measured_fraction_max 0.913
_diffrn_reflns_theta_full 25.242
_diffrn_reflns_theta_max 27.477
_diffrn_reflns_theta_min 1.992
_diffrn_standards_number 0
_exptl_absorpt_coefficient_mu 1.555
_exptl_absorpt_correction_T_max 0.925
_exptl_absorpt_correction_T_min 0.642
_exptl_absorpt_correction_type multi-scan
_exptl_absorpt_process_details 'ABSCOR (Rigaku, 1995)'
_exptl_crystal_colour red
_exptl_crystal_density_diffrn 1.474
_exptl_crystal_density_method 'not measured'
_exptl_crystal_description block
_exptl_crystal_F_000 1816.00
_exptl_crystal_size_max 0.100
_exptl_crystal_size_mid 0.100
_exptl_crystal_size_min 0.050
_refine_diff_density_max 2.49
_refine_diff_density_min -1.15
_refine_ls_abs_structure_details
;
 Flack x determined using 2656 quotients [(I+)-(I-)]/[(I+)+(I-)]
 (Parsons, Flack and Wagner, Acta Cryst. B69 (2013) 249-259).
;
_refine_ls_abs_structure_Flack 0.019(11)
_refine_ls_extinction_method none
_refine_ls_goodness_of_fit_ref 1.004
_refine_ls_hydrogen_treatment constr
_refine_ls_number_parameters 409
_refine_ls_number_reflns 8373
_refine_ls_number_restraints 7
_refine_ls_R_factor_all 0.0792
_refine_ls_R_factor_gt 0.0725
_refine_ls_shift/su_max 0.001
_refine_ls_structure_factor_coef Fsqd
_refine_ls_weighting_details 'w = 1/[\s^2^(Fo^2^)+55.0000P] where P=(Fo^2^+2Fc^2^)/3'
_refine_ls_weighting_scheme calc
_refine_ls_wR_factor_gt 0.1278
_refine_ls_wR_factor_ref 0.1313
_reflns_Friedel_coverage 0.854
_reflns_Friedel_fraction_full 0.888
_reflns_Friedel_fraction_max 0.842
_reflns_number_gt 7794
_reflns_number_total 8373
_reflns_threshold_expression F^2^>2.0\s(F^2^)
_cod_data_source_file c8dt04975k2.cif
_cod_data_source_block 3h
_cod_database_code 7048689

loop_
_space_group_symop_id
_space_group_symop_operation_xyz
1 +X,+Y,+Z
2 +X,-Y,1/2+Z
3 1/2+X,1/2+Y,+Z
4 1/2+X,1/2-Y,1/2+Z

loop_
_atom_site_label
_atom_site_type_symbol
_atom_site_fract_x
_atom_site_fract_y
_atom_site_fract_z
_atom_site_U_iso_or_equiv
_atom_site_adp_type
_atom_site_occupancy
_atom_site_site_symmetry_order
_atom_site_calc_flag
_atom_site_refinement_flags_posn
_atom_site_refinement_flags_adp
_atom_site_refinement_flags_occupancy
I1 I 0.64807(5) 0.26871(7) 0.95172(7) 0.0647(3) Uani 1 1 d . . .
Mo1 Mo 0.52029(5) 0.35138(7) 0.79520(8) 0.0450(3) Uani 1 1 d . . .
Fe1 Fe 0.20514(12) 0.54748(13) 0.26475(15) 0.0585(6) Uani 1 1 d . . .
P1 P 0.44597(16) 0.2179(2) 0.7407(3) 0.0416(7) Uani 1 1 d . . .
P2 P 0.5689(2) 0.4827(3) 0.7493(4) 0.0682(12) Uani 1 1 d . . .
O1 O 0.390(2) 0.147(3) 0.166(4) 0.292(17) Uiso 1 1 d D . .
N1 N 0.4370(5) 0.3771(7) 0.6197(9) 0.047(3) Uani 1 1 d . . .
N2 N 0.4863(6) 0.3950(7) 0.8662(10) 0.056(3) Uani 1 1 d . . .
C1 C 0.3628(6) 0.2763(8) 0.6493(11) 0.046(3) Uani 1 1 d . . .
H1A H 0.325575 0.233763 0.601240 0.055 Uiso 1 1 calc R U .
H1B H 0.347102 0.306950 0.695726 0.055 Uiso 1 1 calc R U .
C2 C 0.3722(6) 0.3412(9) 0.5770(11) 0.047(3) Uani 1 1 d . . .
C3 C 0.3162(6) 0.3616(9) 0.4703(11) 0.048(3) Uani 1 1 d . . .
H3 H 0.270965 0.335592 0.443450 0.058 Uiso 1 1 calc R U .
C4 C 0.3263(7) 0.4187(9) 0.4050(11) 0.054(3) Uani 1 1 d . . .
C5 C 0.3954(8) 0.4530(9) 0.4469(11) 0.054(4) Uani 1 1 d . . .
H5 H 0.405071 0.490422 0.401544 0.065 Uiso 1 1 calc R U .
C6 C 0.4484(7) 0.4319(9) 0.5534(11) 0.049(3) Uani 1 1 d . . .
C7 C 0.5212(8) 0.4655(12) 0.5968(14) 0.071(5) Uani 1 1 d . . .
H7A H 0.518772 0.521527 0.559298 0.085 Uiso 1 1 calc R U .
H7B H 0.548072 0.423493 0.578193 0.085 Uiso 1 1 calc R U .
C8 C 0.2686(8) 0.4437(10) 0.2902(11) 0.060(4) Uani 1 1 d . . .
C9 C 0.1966(7) 0.4171(9) 0.2375(11) 0.057(3) Uani 1 1 d . . .
H9 H 0.176751 0.376629 0.265885 0.069 Uiso 1 1 calc R U .
C10 C 0.1603(9) 0.4623(10) 0.1349(11) 0.064(4) Uani 1 1 d . . .
H10 H 0.111166 0.456577 0.081470 0.077 Uiso 1 1 calc R U .
C11 C 0.2067(9) 0.5159(10) 0.1240(12) 0.065(4) Uani 1 1 d . . .
H11 H 0.194879 0.552602 0.061695 0.077 Uiso 1 1 calc R U .
C12 C 0.2746(10) 0.5076(11) 0.2202(11) 0.070(5) Uani 1 1 d . . .
H12 H 0.316281 0.538512 0.235546 0.084 Uiso 1 1 calc R U .
C13 C 0.2277(10) 0.5949(12) 0.4165(13) 0.078(5) Uani 1 1 d . . .
H13 H 0.259796 0.569682 0.487207 0.093 Uiso 1 1 calc R U .
C14 C 0.1564(10) 0.5798(13) 0.3523(14) 0.084(5) Uani 1 1 d . . .
H14 H 0.129194 0.542232 0.370473 0.101 Uiso 1 1 calc R U .
C15 C 0.1317(15) 0.6280(16) 0.2583(17) 0.112(9) Uani 1 1 d . . .
H15 H 0.083559 0.628621 0.199545 0.135 Uiso 1 1 calc R U .
C16 C 0.185(2) 0.6765(14) 0.258(3) 0.144(14) Uani 1 1 d . . .
H16 H 0.181922 0.715468 0.201956 0.173 Uiso 1 1 calc R U .
C17 C 0.2432(14) 0.6539(15) 0.358(2) 0.108(7) Uani 1 1 d . . .
H17 H 0.289402 0.676618 0.383854 0.130 Uiso 1 1 calc R U .
C18 C 0.4264(7) 0.1560(11) 0.8376(14) 0.066(4) Uani 1 1 d . . .
C19 C 0.4925(9) 0.1116(14) 0.9272(15) 0.102(8) Uani 1 1 d . . .
H19A H 0.483013 0.085333 0.982701 0.123 Uiso 1 1 calc R U .
H19B H 0.530759 0.154583 0.963990 0.123 Uiso 1 1 calc R U .
H19C H 0.506795 0.065833 0.893201 0.123 Uiso 1 1 calc R U .
C20 C 0.3702(11) 0.0863(15) 0.7786(17) 0.108(8) Uani 1 1 d . . .
H20A H 0.324586 0.114019 0.727538 0.129 Uiso 1 1 calc R U .
H20B H 0.365945 0.051504 0.834179 0.129 Uiso 1 1 calc R U .
H20C H 0.383819 0.048137 0.735849 0.129 Uiso 1 1 calc R U .
C21 C 0.4023(16) 0.2205(17) 0.892(2) 0.145(11) Uani 1 1 d . . .
H21A H 0.435086 0.270187 0.918984 0.174 Uiso 1 1 calc R U .
H21B H 0.401506 0.192710 0.954572 0.174 Uiso 1 1 calc R U .
H21C H 0.354597 0.240971 0.836840 0.174 Uiso 1 1 calc R U .
C22 C 0.4576(9) 0.1442(11) 0.6436(14) 0.073(5) Uani 1 1 d . . .
C23 C 0.5099(10) 0.0708(11) 0.7133(17) 0.088(6) Uani 1 1 d . . .
H23A H 0.526132 0.040892 0.667956 0.105 Uiso 1 1 calc R U .
H23B H 0.486053 0.028831 0.736552 0.105 Uiso 1 1 calc R U .
H23C H 0.550738 0.096072 0.779811 0.105 Uiso 1 1 calc R U .
C24 C 0.3913(10) 0.1064(14) 0.5492(16) 0.103(7) Uani 1 1 d . . .
H24A H 0.401289 0.081651 0.493584 0.123 Uiso 1 1 calc R U .
H24B H 0.355391 0.152420 0.514309 0.123 Uiso 1 1 calc R U .
H24C H 0.373543 0.060389 0.577739 0.123 Uiso 1 1 calc R U .
C25 C 0.4926(12) 0.1962(12) 0.5878(16) 0.094(6) Uani 1 1 d . . .
H25A H 0.458566 0.238561 0.534610 0.112 Uiso 1 1 calc R U .
H25B H 0.506830 0.155683 0.548046 0.112 Uiso 1 1 calc R U .
H25C H 0.534529 0.227169 0.645581 0.112 Uiso 1 1 calc R U .
C26 C 0.5314(11) 0.5906(11) 0.7641(16) 0.082(5) Uani 1 1 d . . .
C27 C 0.5693(19) 0.607(3) 0.889(2) 0.203(18) Uani 1 1 d . . .
H27A H 0.540444 0.584289 0.918732 0.244 Uiso 1 1 calc R U .
H27B H 0.576955 0.669467 0.903222 0.244 Uiso 1 1 calc R U .
H27C H 0.615191 0.576497 0.924797 0.244 Uiso 1 1 calc R U .
C28A C 0.568(3) 0.664(3) 0.739(4) 0.119(18) Uani 0.5 1 d . . P
C28B C 0.519(3) 0.664(3) 0.669(4) 0.095(14) Uani 0.5 1 d . . P
C29 C 0.4578(13) 0.5814(14) 0.725(2) 0.129(9) Uani 1 1 d . . .
H29A H 0.440328 0.634288 0.742350 0.155 Uiso 1 1 calc R U .
H29B H 0.450343 0.530902 0.760781 0.155 Uiso 1 1 calc R U .
H29C H 0.432074 0.572591 0.643283 0.155 Uiso 1 1 calc R U .
C30 C 0.6614(10) 0.494(2) 0.776(2) 0.135(12) Uani 1 1 d . . .
C31 C 0.7103(11) 0.5095(17) 0.902(2) 0.186(17) Uani 1 1 d . . .
H31A H 0.757871 0.487052 0.926248 0.223 Uiso 1 1 calc R U .
H31B H 0.691146 0.479203 0.943407 0.223 Uiso 1 1 calc R U .
H31C H 0.713113 0.572291 0.917875 0.223 Uiso 1 1 calc R U .
C32 C 0.6822(11) 0.410(2) 0.748(2) 0.156(14) Uani 1 1 d . . .
H32A H 0.676582 0.362796 0.790615 0.188 Uiso 1 1 calc R U .
H32B H 0.731913 0.413112 0.767473 0.188 Uiso 1 1 calc R U .
H32C H 0.652044 0.398439 0.667721 0.188 Uiso 1 1 calc R U .
C33A C 0.667(2) 0.541(5) 0.676(3) 0.13(3) Uani 0.5 1 d . . P
C34 C 0.408(2) 0.172(3) 0.277(4) 0.226(18) Uiso 1 1 d D . .
H34A H 0.416931 0.119677 0.323962 0.272 Uiso 1 1 calc R U .
H34B H 0.451335 0.208671 0.311626 0.272 Uiso 1 1 calc R U .
C35 C 0.351(2) 0.219(2) 0.267(3) 0.181(13) Uiso 1 1 d D . .
H35A H 0.368808 0.275241 0.307716 0.217 Uiso 1 1 calc R U .
H35B H 0.330591 0.186140 0.306105 0.217 Uiso 1 1 calc R U .
C36 C 0.292(2) 0.239(3) 0.152(3) 0.222(18) Uiso 1 1 d D . .
H36A H 0.244882 0.217867 0.136003 0.266 Uiso 1 1 calc R U .
H36B H 0.289327 0.301480 0.130725 0.266 Uiso 1 1 calc R U .
C37 C 0.326(2) 0.183(3) 0.108(3) 0.188(15) Uiso 1 1 d D . .
H37A H 0.292278 0.134288 0.070678 0.225 Uiso 1 1 calc R U .
H37B H 0.325835 0.217468 0.047523 0.225 Uiso 1 1 calc R U .
C33B C 0.677(2) 0.585(3) 0.739(5) 0.12(2) Uani 0.5 1 d . . P

loop_
_atom_site_aniso_label
_atom_site_aniso_U_11
_atom_site_aniso_U_22
_atom_site_aniso_U_33
_atom_site_aniso_U_23
_atom_site_aniso_U_13
_atom_site_aniso_U_12
I1 0.0387(4) 0.0695(6) 0.0585(5) 0.0225(5) 0.0049(4) 0.0059(5)
Mo1 0.0366(5) 0.0483(6) 0.0429(5) 0.0138(5) 0.0149(4) -0.0009(5)
Fe1 0.0808(14) 0.0508(12) 0.0349(9) 0.0080(8) 0.0228(10) 0.0104(11)
P1 0.0338(15) 0.0453(18) 0.0390(16) 0.0122(13) 0.0137(13) 0.0052(13)
P2 0.0413(19) 0.075(3) 0.070(2) 0.033(2) 0.0146(17) -0.0120(19)
N1 0.037(5) 0.050(6) 0.053(6) 0.013(5) 0.023(5) 0.005(5)
N2 0.051(6) 0.048(7) 0.065(7) -0.006(6) 0.026(6) 0.003(5)
C1 0.036(6) 0.044(7) 0.053(7) 0.009(6) 0.018(6) 0.000(5)
C2 0.039(6) 0.050(8) 0.048(7) 0.010(6) 0.020(6) 0.000(6)
C3 0.034(6) 0.055(8) 0.050(7) 0.018(6) 0.017(6) 0.002(6)
C4 0.051(7) 0.046(7) 0.056(8) 0.020(6) 0.021(6) -0.002(6)
C5 0.063(9) 0.052(8) 0.048(7) 0.020(7) 0.028(7) 0.008(7)
C6 0.041(7) 0.053(8) 0.053(7) 0.015(6) 0.025(6) -0.001(6)
C7 0.049(8) 0.078(11) 0.090(11) 0.031(9) 0.038(8) 0.003(8)
C8 0.077(10) 0.052(9) 0.041(7) 0.017(6) 0.023(7) 0.015(7)
C9 0.055(8) 0.057(8) 0.048(7) 0.006(6) 0.018(6) 0.001(7)
C10 0.079(10) 0.066(10) 0.032(7) 0.014(6) 0.017(7) 0.026(8)
C11 0.086(11) 0.062(10) 0.045(8) 0.023(7) 0.032(8) 0.026(9)
C12 0.100(12) 0.074(11) 0.031(6) 0.019(7) 0.031(8) 0.028(9)
C13 0.105(14) 0.092(13) 0.048(8) -0.012(8) 0.047(10) -0.019(11)
C14 0.087(13) 0.108(15) 0.052(9) -0.015(10) 0.032(9) -0.014(11)
C15 0.17(2) 0.099(17) 0.069(12) 0.002(11) 0.064(15) 0.071(17)
C16 0.32(5) 0.054(12) 0.14(2) 0.039(13) 0.18(3) 0.063(19)
C17 0.15(2) 0.100(17) 0.107(16) -0.036(14) 0.087(17) -0.028(15)
C18 0.041(7) 0.069(10) 0.072(10) 0.035(8) 0.018(7) 0.003(7)
C19 0.075(12) 0.119(17) 0.073(11) 0.059(12) 0.008(9) -0.016(12)
C20 0.079(13) 0.135(19) 0.081(12) 0.040(12) 0.020(10) -0.044(13)
C21 0.22(3) 0.16(2) 0.14(2) 0.082(19) 0.15(2) 0.06(2)
C22 0.069(10) 0.057(9) 0.077(11) -0.010(8) 0.025(9) 0.004(8)
C23 0.082(12) 0.062(10) 0.140(17) -0.011(11) 0.071(12) 0.012(9)
C24 0.090(14) 0.094(14) 0.090(13) -0.042(11) 0.021(11) -0.013(12)
C25 0.150(19) 0.077(12) 0.092(13) -0.009(10) 0.089(14) 0.009(12)
C26 0.107(15) 0.059(10) 0.076(11) 0.000(8) 0.043(11) -0.021(10)
C27 0.19(3) 0.28(5) 0.13(2) -0.09(3) 0.07(2) -0.08(3)
C28A 0.14(4) 0.06(2) 0.13(4) 0.03(3) 0.04(3) -0.04(3)
C28B 0.11(3) 0.08(3) 0.08(3) 0.04(2) 0.04(3) 0.04(3)
C29 0.13(2) 0.056(12) 0.17(2) 0.015(13) 0.049(18) 0.025(13)
C30 0.032(9) 0.18(3) 0.15(2) 0.10(2) 0.010(11) -0.005(12)
C31 0.061(13) 0.11(2) 0.22(3) 0.03(2) -0.045(16) -0.032(13)
C32 0.061(13) 0.25(4) 0.16(2) 0.10(3) 0.064(16) 0.053(19)
C33A 0.05(2) 0.29(8) 0.041(19) 0.02(3) 0.013(17) -0.07(3)
C33B 0.07(3) 0.12(4) 0.13(4) 0.08(3) 0.02(3) -0.03(3)

loop_
_atom_type_symbol
_atom_type_description
_atom_type_scat_dispersion_real
_atom_type_scat_dispersion_imag
_atom_type_scat_source
C C 0.0033 0.0016
;
International Tables for Crystallography
(Vol. C, Tables 4.2.6.8 and 6.1.1.4)
;
H H 0.0000 0.0000
;
International Tables for Crystallography
(Vol. C, Table 6.1.1.4)
;
Fe Fe 0.3463 0.8444
;
International Tables for Crystallography
(Vol. C, Tables 4.2.6.8 and 6.1.1.4)
;
I I -0.4742 1.8119
;
International Tables for Crystallography
(Vol. C, Tables 4.2.6.8 and 6.1.1.4)
;
Mo Mo -1.6832 0.6857
;
International Tables for Crystallography
(Vol. C, Tables 4.2.6.8 and 6.1.1.4)
;
N N 0.0061 0.0033
;
International Tables for Crystallography
(Vol. C, Tables 4.2.6.8 and 6.1.1.4)
;
O O 0.0106 0.0060
;
International Tables for Crystallography
(Vol. C, Tables 4.2.6.8 and 6.1.1.4)
;
P P 0.1023 0.0942
;
International Tables for Crystallography
(Vol. C, Tables 4.2.6.8 and 6.1.1.4)
;

loop_
_geom_angle_atom_site_label_1
_geom_angle_atom_site_label_2
_geom_angle_atom_site_label_3
_geom_angle
N2 Mo1 N1 102.4(5)
N2 Mo1 P1 95.2(4)
N1 Mo1 P1 76.4(3)
N2 Mo1 P2 101.9(4)
N1 Mo1 P2 78.3(3)
P1 Mo1 P2 151.94(14)
N2 Mo1 I1 107.1(4)
N1 Mo1 I1 150.1(3)
P1 Mo1 I1 96.03(8)
P2 Mo1 I1 99.91(9)
C17 Fe1 C15 65.3(11)
C17 Fe1 C12 108.5(9)
C15 Fe1 C12 153.6(9)
C17 Fe1 C16 40.1(11)
C15 Fe1 C16 40.5(11)
C12 Fe1 C16 117.6(10)
C17 Fe1 C8 120.6(9)
C15 Fe1 C8 164.3(10)
C12 Fe1 C8 41.6(6)
C16 Fe1 C8 153.3(13)
C17 Fe1 C9 154.4(9)
C15 Fe1 C9 127.4(10)
C12 Fe1 C9 69.8(7)
C16 Fe1 C9 164.0(13)
C8 Fe1 C9 41.1(6)
C17 Fe1 C11 128.0(9)
C15 Fe1 C11 120.9(7)
C12 Fe1 C11 40.9(6)
C16 Fe1 C11 107.3(8)
C8 Fe1 C11 68.5(6)
C9 Fe1 C11 68.3(6)
C17 Fe1 C10 164.1(9)
C15 Fe1 C10 110.1(9)
C12 Fe1 C10 68.4(7)
C16 Fe1 C10 126.3(10)
C8 Fe1 C10 68.2(6)
C9 Fe1 C10 40.7(5)
C11 Fe1 C10 39.6(6)
C17 Fe1 C13 39.9(8)
C15 Fe1 C13 65.9(8)
C12 Fe1 C13 127.2(7)
C16 Fe1 C13 68.5(9)
C8 Fe1 C13 108.4(7)
C9 Fe1 C13 119.7(7)
C11 Fe1 C13 165.1(7)
C10 Fe1 C13 154.3(7)
C17 Fe1 C14 65.6(9)
C15 Fe1 C14 39.0(8)
C12 Fe1 C14 164.5(6)
C16 Fe1 C14 68.0(9)
C8 Fe1 C14 127.4(7)
C9 Fe1 C14 108.9(7)
C11 Fe1 C14 154.0(7)
C10 Fe1 C14 121.3(8)
C13 Fe1 C14 39.2(6)
C1 P1 C18 103.5(6)
C1 P1 C22 104.3(7)
C18 P1 C22 112.2(8)
C1 P1 Mo1 94.3(4)
C18 P1 Mo1 123.7(6)
C22 P1 Mo1 114.1(6)
C7 P2 C30 99.3(10)
C7 P2 C26 103.0(8)
C30 P2 C26 112.6(12)
C7 P2 Mo1 96.4(5)
C30 P2 Mo1 125.5(8)
C26 P2 Mo1 114.0(6)
C37 O1 C34 100(4)
C2 N1 C6 118.0(11)
C2 N1 Mo1 120.4(8)
C6 N1 Mo1 121.5(8)
C2 C1 P1 111.1(8)
C2 C1 H1A 109.4
P1 C1 H1A 109.4
C2 C1 H1B 109.4
P1 C1 H1B 109.4
H1A C1 H1B 108.0
N1 C2 C3 122.5(11)
N1 C2 C1 116.7(11)
C3 C2 C1 120.8(11)
C4 C3 C2 120.0(12)
C4 C3 H3 120.0
C2 C3 H3 120.0
C3 C4 C5 117.9(12)
C3 C4 C8 122.8(13)
C5 C4 C8 119.2(12)
C6 C5 C4 119.6(12)
C6 C5 H5 120.2
C4 C5 H5 120.2
N1 C6 C5 121.8(12)
N1 C6 C7 118.1(11)
C5 C6 C7 120.0(12)
C6 C7 P2 112.4(10)
C6 C7 H7A 109.1
P2 C7 H7A 109.1
C6 C7 H7B 109.1
P2 C7 H7B 109.1
H7A C7 H7B 107.9
C9 C8 C12 108.0(13)
C9 C8 C4 126.2(13)
C12 C8 C4 125.4(15)
C9 C8 Fe1 69.5(9)
C12 C8 Fe1 68.7(9)
C4 C8 Fe1 121.4(11)
C10 C9 C8 106.7(14)
C10 C9 Fe1 69.8(9)
C8 C9 Fe1 69.4(8)
C10 C9 H9 126.6
C8 C9 H9 126.6
Fe1 C9 H9 125.7
C11 C10 C9 109.6(14)
C11 C10 Fe1 70.3(10)
C9 C10 Fe1 69.5(8)
C11 C10 H10 125.2
C9 C10 H10 125.2
Fe1 C10 H10 126.7
C10 C11 C12 109.0(13)
C10 C11 Fe1 70.2(9)
C12 C11 Fe1 68.7(9)
C10 C11 H11 125.5
C12 C11 H11 125.5
Fe1 C11 H11 127.2
C11 C12 C8 106.6(16)
C11 C12 Fe1 70.3(10)
C8 C12 Fe1 69.7(9)
C11 C12 H12 126.7
C8 C12 H12 126.7
Fe1 C12 H12 124.9
C17 C13 C14 105.7(19)
C17 C13 Fe1 67.8(10)
C14 C13 Fe1 70.7(10)
C17 C13 H13 127.2
C14 C13 H13 127.2
Fe1 C13 H13 125.8
C15 C14 C13 107(2)
C15 C14 Fe1 68.4(12)
C13 C14 Fe1 70.1(10)
C15 C14 H14 126.3
C13 C14 H14 126.3
Fe1 C14 H14 126.8
C14 C15 C16 112(2)
C14 C15 Fe1 72.6(12)
C16 C15 Fe1 70.7(14)
C14 C15 H15 124.0
C16 C15 H15 124.0
Fe1 C15 H15 124.3
C15 C16 C17 102.0(19)
C15 C16 Fe1 68.8(12)
C17 C16 Fe1 68.6(12)
C15 C16 H16 129.0
C17 C16 H16 129.0
Fe1 C16 H16 125.3
C13 C17 C16 113(2)
C13 C17 Fe1 72.3(12)
C16 C17 Fe1 71.4(13)
C13 C17 H17 123.6
C16 C17 H17 123.6
Fe1 C17 H17 124.3
C21 C18 C19 108.8(17)
C21 C18 C20 110.0(18)
C19 C18 C20 107.6(15)
C21 C18 P1 107.3(12)
C19 C18 P1 110.3(11)
C20 C18 P1 112.9(13)
C18 C19 H19A 109.5
C18 C19 H19B 109.5
H19A C19 H19B 109.5
C18 C19 H19C 109.5
H19A C19 H19C 109.5
H19B C19 H19C 109.5
C18 C20 H20A 109.5
C18 C20 H20B 109.5
H20A C20 H20B 109.5
C18 C20 H20C 109.5
H20A C20 H20C 109.5
H20B C20 H20C 109.5
C18 C21 H21A 109.5
C18 C21 H21B 109.5
H21A C21 H21B 109.5
C18 C21 H21C 109.5
H21A C21 H21C 109.5
H21B C21 H21C 109.5
C24 C22 C23 110.4(16)
C24 C22 C25 105.5(16)
C23 C22 C25 106.7(15)
C24 C22 P1 115.9(13)
C23 C22 P1 108.5(12)
C25 C22 P1 109.3(11)
C22 C23 H23A 109.5
C22 C23 H23B 109.5
H23A C23 H23B 109.5
C22 C23 H23C 109.5
H23A C23 H23C 109.5
H23B C23 H23C 109.5
C22 C24 H24A 109.5
C22 C24 H24B 109.5
H24A C24 H24B 109.5
C22 C24 H24C 109.5
H24A C24 H24C 109.5
H24B C24 H24C 109.5
C22 C25 H25A 109.5
C22 C25 H25B 109.5
H25A C25 H25B 109.5
C22 C25 H25C 109.5
H25A C25 H25C 109.5
H25B C25 H25C 109.5
C29 C26 C28A 128(3)
C29 C26 C27 108(2)
C28A C26 C27 96(3)
C29 C26 C28B 93(2)
C28A C26 C28B 38(2)
C27 C26 C28B 125(3)
C29 C26 P2 109.9(14)
C28A C26 P2 108(3)
C27 C26 P2 104(2)
C28B C26 P2 114.4(19)
C26 C27 H27A 109.5
C26 C27 H27B 109.5
H27A C27 H27B 109.5
C26 C27 H27C 109.5
H27A C27 H27C 109.5
H27B C27 H27C 109.5
C28B C28A C26 77(4)
C28A C28B C26 65(3)
C26 C29 H29A 109.5
C26 C29 H29B 109.5
H29A C29 H29B 109.5
C26 C29 H29C 109.5
H29A C29 H29C 109.5
H29B C29 H29C 109.5
C32 C30 C31 108(2)
C32 C30 C33B 122(3)
C31 C30 C33B 95(3)
C32 C30 C33A 90(3)
C31 C30 C33A 126(2)
C33B C30 C33A 38(3)
C32 C30 P2 108.5(18)
C31 C30 P2 107(2)
C33B C30 P2 114(2)
C33A C30 P2 114.8(18)
C30 C31 H31A 109.5
C30 C31 H31B 109.5
H31A C31 H31B 109.5
C30 C31 H31C 109.5
H31A C31 H31C 109.5
H31B C31 H31C 109.5
C30 C32 H32A 109.5
C30 C32 H32B 109.5
H32A C32 H32B 109.5
C30 C32 H32C 109.5
H32A C32 H32C 109.5
H32B C32 H32C 109.5
C33B C33A C30 68(3)
C35 C34 O1 107(4)
C35 C34 H34A 110.3
O1 C34 H34A 110.3
C35 C34 H34B 110.3
O1 C34 H34B 110.3
H34A C34 H34B 108.6
C34 C35 C36 117(4)
C34 C35 H35A 108.1
C36 C35 H35A 108.1
C34 C35 H35B 108.1
C36 C35 H35B 108.1
H35A C35 H35B 107.3
C37 C36 C35 89(3)
C37 C36 H36A 113.8
C35 C36 H36A 113.8
C37 C36 H36B 113.8
C35 C36 H36B 113.8
H36A C36 H36B 111.0
O1 C37 C36 127(4)
O1 C37 H37A 105.7
C36 C37 H37A 105.7
O1 C37 H37B 105.7
C36 C37 H37B 105.7
H37A C37 H37B 106.1
C33A C33B C30 74(4)

loop_
_geom_bond_atom_site_label_1
_geom_bond_atom_site_label_2
_geom_bond_distance
I1 Mo1 2.8217(13)
Mo1 N2 1.649(11)
Mo1 N1 2.211(10)
Mo1 P1 2.479(4)
Mo1 P2 2.504(4)
Fe1 C17 1.98(2)
Fe1 C15 1.99(2)
Fe1 C12 2.007(17)
Fe1 C16 2.016(19)
Fe1 C8 2.021(15)
Fe1 C9 2.022(15)
Fe1 C11 2.029(15)
Fe1 C10 2.027(15)
Fe1 C13 2.036(15)
Fe1 C14 2.044(18)
P1 C1 1.836(11)
P1 C18 1.865(15)
P1 C22 1.871(17)
P2 C7 1.841(17)
P2 C30 1.87(2)
P2 C26 1.90(2)
O1 C37 1.34(3)
O1 C34 1.43(4)
N1 C2 1.345(15)
N1 C6 1.360(15)
C1 C2 1.498(17)
C1 H1A 0.9900
C1 H1B 0.9900
C2 C3 1.395(16)
C3 C4 1.355(17)
C3 H3 0.9500
C4 C5 1.419(19)
C4 C8 1.493(18)
C5 C6 1.374(18)
C5 H5 0.9500
C6 C7 1.481(18)
C7 H7A 0.9900
C7 H7B 0.9900
C8 C9 1.42(2)
C8 C12 1.43(2)
C9 C10 1.409(18)
C9 H9 0.9500
C10 C11 1.37(2)
C10 H10 0.9500
C11 C12 1.41(2)
C11 H11 0.9500
C12 H12 0.9500
C13 C17 1.37(3)
C13 C14 1.37(2)
C13 H13 0.9500
C14 C15 1.35(3)
C14 H14 0.9500
C15 C16 1.39(4)
C15 H15 0.9500
C16 C17 1.37(4)
C16 H16 0.9500
C17 H17 0.9500
C18 C21 1.49(3)
C18 C19 1.51(2)
C18 C20 1.52(2)
C19 H19A 0.9800
C19 H19B 0.9800
C19 H19C 0.9800
C20 H20A 0.9800
C20 H20B 0.9800
C20 H20C 0.9800
C21 H21A 0.9800
C21 H21B 0.9800
C21 H21C 0.9800
C22 C24 1.49(2)
C22 C23 1.54(2)
C22 C25 1.56(2)
C23 H23A 0.9800
C23 H23B 0.9800
C23 H23C 0.9800
C24 H24A 0.9800
C24 H24B 0.9800
C24 H24C 0.9800
C25 H25A 0.9800
C25 H25B 0.9800
C25 H25C 0.9800
C26 C29 1.42(3)
C26 C28A 1.53(4)
C26 C27 1.51(3)
C26 C28B 1.64(4)
C27 H27A 0.9800
C27 H27B 0.9800
C27 H27C 0.9800
C28A C28B 1.03(5)
C29 H29A 0.9800
C29 H29B 0.9800
C29 H29C 0.9800
C30 C32 1.48(4)
C30 C31 1.54(4)
C30 C33B 1.58(4)
C30 C33A 1.63(4)
C31 H31A 0.9800
C31 H31B 0.9800
C31 H31C 0.9800
C32 H32A 0.9800
C32 H32B 0.9800
C32 H32C 0.9800
C33A C33B 1.04(8)
C34 C35 1.40(4)
C34 H34A 0.9900
C34 H34B 0.9900
C35 C36 1.49(4)
C35 H35A 0.9900
C35 H35B 0.9900
C36 C37 1.45(4)
C36 H36A 0.9900
C36 H36B 0.9900
C37 H37A 0.9900
C37 H37B 0.9900

loop_
_geom_torsion_atom_site_label_1
_geom_torsion_atom_site_label_2
_geom_torsion_atom_site_label_3
_geom_torsion_atom_site_label_4
_geom_torsion
C18 P1 C1 C2 170.8(12)
C22 P1 C1 C2 -71.6(11)
Mo1 P1 C1 C2 44.6(10)
C6 N1 C2 C3 -3(2)
Mo1 N1 C2 C3 174.1(11)
C6 N1 C2 C1 175.8(12)
Mo1 N1 C2 C1 -6.8(16)
P1 C1 C2 N1 -30.3(15)
P1 C1 C2 C3 148.8(11)
N1 C2 C3 C4 1(2)
C1 C2 C3 C4 -178.1(13)
C2 C3 C4 C5 3(2)
C2 C3 C4 C8 -179.8(14)
C3 C4 C5 C6 -4(2)
C8 C4 C5 C6 178.6(13)
C2 N1 C6 C5 2(2)
Mo1 N1 C6 C5 -175.4(11)
C2 N1 C6 C7 -174.9(14)
Mo1 N1 C6 C7 7.7(18)
C4 C5 C6 N1 1(2)
C4 C5 C6 C7 178.4(15)
N1 C6 C7 P2 -33.9(18)
C5 C6 C7 P2 149.0(12)
C30 P2 C7 C6 165.3(14)
C26 P2 C7 C6 -78.8(13)
Mo1 P2 C7 C6 37.7(12)
C3 C4 C8 C9 4(3)
C5 C4 C8 C9 -178.1(14)
C3 C4 C8 C12 175.6(15)
C5 C4 C8 C12 -7(2)
C3 C4 C8 Fe1 90.8(17)
C5 C4 C8 Fe1 -91.7(17)
C12 C8 C9 C10 2.1(17)
C4 C8 C9 C10 174.7(15)
Fe1 C8 C9 C10 60.1(10)
C12 C8 C9 Fe1 -58.0(11)
C4 C8 C9 Fe1 114.5(16)
C8 C9 C10 C11 -0.9(18)
Fe1 C9 C10 C11 58.9(12)
C8 C9 C10 Fe1 -59.9(10)
C9 C10 C11 C12 -0.6(19)
Fe1 C10 C11 C12 57.8(11)
C9 C10 C11 Fe1 -58.4(11)
C10 C11 C12 C8 1.9(18)
Fe1 C11 C12 C8 60.6(11)
C10 C11 C12 Fe1 -58.7(12)
C9 C8 C12 C11 -2.5(18)
C4 C8 C12 C11 -175.1(15)
Fe1 C8 C12 C11 -61.0(11)
C9 C8 C12 Fe1 58.6(11)
C4 C8 C12 Fe1 -114.1(16)
C17 C13 C14 C15 1(2)
Fe1 C13 C14 C15 -58.3(13)
C17 C13 C14 Fe1 59.1(13)
C13 C14 C15 C16 -1(2)
Fe1 C14 C15 C16 -59.9(15)
C13 C14 C15 Fe1 59.4(14)
C14 C15 C16 C17 0(2)
Fe1 C15 C16 C17 -61.1(14)
C14 C15 C16 Fe1 61.1(15)
C14 C13 C17 C16 -1(2)
Fe1 C13 C17 C16 60.2(16)
C14 C13 C17 Fe1 -61.0(13)
C15 C16 C17 C13 1(3)
Fe1 C16 C17 C13 -60.7(16)
C15 C16 C17 Fe1 61.2(14)
C1 P1 C18 C21 -55.5(16)
C22 P1 C18 C21 -167.4(15)
Mo1 P1 C18 C21 49.2(16)
C1 P1 C18 C19 -173.9(14)
C22 P1 C18 C19 74.3(15)
Mo1 P1 C18 C19 -69.1(16)
C1 P1 C18 C20 65.7(15)
C22 P1 C18 C20 -46.1(16)
Mo1 P1 C18 C20 170.5(12)
C1 P1 C22 C24 -35.9(16)
C18 P1 C22 C24 75.5(16)
Mo1 P1 C22 C24 -137.4(14)
C1 P1 C22 C23 -160.8(11)
C18 P1 C22 C23 -49.3(14)
Mo1 P1 C22 C23 97.7(12)
C1 P1 C22 C25 83.2(13)
C18 P1 C22 C25 -165.4(12)
Mo1 P1 C22 C25 -18.3(14)
C29 C26 C28A C28B -27(6)
C27 C26 C28A C28B -146(5)
P2 C26 C28A C28B 107(4)
C29 C26 C28B C28A 159(5)
C27 C26 C28B C28A 43(6)
P2 C26 C28B C28A -88(5)
C7 P2 C30 C32 -64.4(18)
C26 P2 C30 C32 -172.7(16)
Mo1 P2 C30 C32 40(2)
C7 P2 C30 C31 179.6(18)
C26 P2 C30 C31 71.3(19)
Mo1 P2 C30 C31 -76(2)
C7 P2 C30 C33B 76(3)
C26 P2 C30 C33B -32(4)
Mo1 P2 C30 C33B -179(3)
C7 P2 C30 C33A 34(4)
C26 P2 C30 C33A -74(4)
Mo1 P2 C30 C33A 139(3)
C32 C30 C33A C33B -152(4)
C31 C30 C33A C33B -40(6)
P2 C30 C33A C33B 98(4)
C37 O1 C34 C35 0(5)
O1 C34 C35 C36 -6(6)
C34 C35 C36 C37 8(5)
C34 O1 C37 C36 6(6)
C35 C36 C37 O1 -8(6)
C32 C30 C33B C33A 34(5)
C31 C30 C33B C33A 149(4)
P2 C30 C33B C33A -100(5)
